data_7249923
loop_
_publ_author_name
'Haque, Imdadul'
'Enamullah, Mohammed'
'Jhumur, Nisat Taslum'
'Sidhu, Baldeep K.'
'Herbert, David E.'
'Haj Hassani Sohi, Takin'
'Havl\'i\<cek, Lubom\'ir'
'Nemec, Ivan'
'Janiak, Christoph'

_publ_section_title
;
 Ferromagnetically coupled tetranuclear Ni(ii)-2-oxy-aceto- or
 benzo-phenonate complexes
;
_journal_issue 6
_journal_name_full 'RSC Advances'
_journal_page_first 4250
_journal_page_last 4261
_journal_paper_doi 10.1039/D4RA08700C
_journal_volume 15
_journal_year 2025
_chemical_formula_moiety 'C56 H56 Ni4 O16, H2 O'
_chemical_formula_sum 'C56 H58 Ni4 O17'
_chemical_formula_weight 1237.86
_chemical_name_common
'tetrakis-[(\m~3~-methanolato-\k^3^O:O:O)(aqua-\kO)(2-oxybenzophenonato-\k^2^O,O')nickel(II)] monohydrate'
_space_group_crystal_system triclinic
_space_group_IT_number 2
_space_group_name_Hall '-P 1'
_space_group_name_H-M_alt 'P -1'
_atom_sites_solution_hydrogens mixed
_atom_sites_solution_primary dual
_audit_creation_date 2023-06-23
_audit_creation_method
;
Olex2 1.5
(compiled 2023.03.06 svn.rbb2c1857 for OlexSys, GUI svn.r6748)
;
_audit_update_record
;
2025-01-06 deposited with the CCDC.	2025-01-23 downloaded from the CCDC.
;
_cell_angle_alpha 76.144(9)
_cell_angle_beta 74.388(10)
_cell_angle_gamma 82.908(7)
_cell_formula_units_Z 2
_cell_length_a 11.6867(17)
_cell_length_b 13.294(3)
_cell_length_c 18.419(4)
_cell_measurement_reflns_used 9078
_cell_measurement_temperature 150.00
_cell_measurement_theta_max 27.50
_cell_measurement_theta_min 2.35
_cell_volume 2670.5(9)
_computing_cell_refinement 'SAINT V8.40B (?, 2016)'
_computing_data_collection 'APEX v4, Bruker AXS'
_computing_data_reduction 'SAINT V8.40B (?, 2016)'
_computing_molecular_graphics 'Olex2 1.5 (Dolomanov et al., 2009)'
_computing_publication_material 'Olex2 1.5 (Dolomanov et al., 2009)'
_computing_structure_refinement 'SHELXL 2018/3 (Sheldrick, 2015)'
_computing_structure_solution 'SHELXT 2018/2 (Sheldrick, 2018)'
_diffrn_ambient_temperature 150.00
_diffrn_measured_fraction_theta_full 0.997
_diffrn_measured_fraction_theta_max 0.992
_diffrn_measurement_device_type 'Bruker D8 QUEST ECO PHOTON100'
_diffrn_measurement_method '\f and \w scans'
_diffrn_radiation_monochromator 'TRIUMPH curved--crystal'
_diffrn_radiation_source 'fine--focus tube'
_diffrn_radiation_type MoK\a
_diffrn_radiation_wavelength 0.71073
_diffrn_reflns_av_R_equivalents 0.0257
_diffrn_reflns_av_unetI/netI 0.0181
_diffrn_reflns_Laue_measured_fraction_full 0.997
_diffrn_reflns_Laue_measured_fraction_max 0.992
_diffrn_reflns_limit_h_max 15
_diffrn_reflns_limit_h_min -15
_diffrn_reflns_limit_k_max 17
_diffrn_reflns_limit_k_min -17
_diffrn_reflns_limit_l_max 23
_diffrn_reflns_limit_l_min -23
_diffrn_reflns_number 80855
_diffrn_reflns_point_group_measured_fraction_full 0.997
_diffrn_reflns_point_group_measured_fraction_max 0.992
_diffrn_reflns.reduction_process narrow--frame

_diffrn_reflns_theta_full 25.242
_diffrn_reflns_theta_max 27.549
_diffrn_reflns_theta_min 2.329
_diffrn_source_current 20.0
_diffrn_source_power 1.0
_diffrn_source_voltage 50.0
_diffrn_standards_number 0
_exptl_absorpt_coefficient_mu 1.461
_exptl_absorpt_correction_T_max 0.7455
_exptl_absorpt_correction_T_min 0.5951
_exptl_absorpt_correction_type multi-scan
_exptl_absorpt_process_details
;
SADABS-2016/2 (Bruker,2016) was used for absorption correction.
wR2(int) was 0.0688 before and 0.0528 after correction.
The Ratio of minimum to maximum transmission is 0.7983.
The \l/2 correction factor is Not present.
;
_exptl_crystal_colour yellow
_exptl_crystal_colour_primary yellow
_exptl_crystal_density_diffrn 1.539
_exptl_crystal_description block
_exptl_crystal_F_000 1284
_exptl_crystal_recrystallization_method 'Re-crystallisation from solvent: dichloromethane/methanol'
_exptl_crystal_size_max 0.477
_exptl_crystal_size_mid 0.128
_exptl_crystal_size_min 0.08
_refine_diff_density_max 0.856
_refine_diff_density_min -0.624
_refine_diff_density_rms 0.092
_refine_ls_extinction_method none
_refine_ls_goodness_of_fit_ref 1.181
_refine_ls_hydrogen_treatment constr
_refine_ls_matrix_type full
_refine_ls_number_parameters 705
_refine_ls_number_reflns 12233
_refine_ls_number_restraints 0
_refine_ls_restrained_S_all 1.181
_refine_ls_R_factor_all 0.0567
_refine_ls_R_factor_gt 0.0436
_refine_ls_shift/su_max 0.001
_refine_ls_shift/su_mean 0.000
_refine_ls_structure_factor_coef Fsqd
_refine_ls_weighting_details 'w=1/[\s^2^(Fo^2^)+7.2589P] where P=(Fo^2^+2Fc^2^)/3'
_refine_ls_weighting_scheme calc
_refine_ls_wR_factor_gt 0.0837
_refine_ls_wR_factor_ref 0.0933
_reflns_Friedel_coverage 0.000
_reflns_number_gt 10384
_reflns_number_total 12233
_reflns_threshold_expression 'I > 2\s(I)'
_cod_data_source_file d4ra08700c2.cif
_cod_data_source_block ena015
_cod_database_code 7249923
_shelx_shelxl_version_number 2018/3
_shelx_space_group_comment
;
The symmetry employed for this shelxl refinement is uniquely defined
by the following loop, which should always be used as a source of
symmetry information in preference to the above space-group names.
They are only intended as comments.
;
_shelx_estimated_absorpt_t_max 0.892
_shelx_estimated_absorpt_t_min 0.542
_olex2_refinement_description
;
1. Fixed Uiso
 At 1.2 times of:
  All C(H) groups
 At 1.5 times of:
  All C(H,H,H) groups, All O(H,H) groups
2.a Free rotating group:
 O16(H16A,H16B)
2.b Rotating group:
 O14(H14A,H14B), O13(H13A,H13B), O15(H15A,H15B), O17(H17A,H17B)
2.c Aromatic/amide H refined with riding coordinates:
 C13(H13), C9(H9), C4(H4), C5(H5), C39(H39), C2(H2), C41(H41), C31(H31),
 C44(H44), C15(H15), C35(H35), C12(H12), C48(H48), C43(H43), C36(H36), C42(H42),
  C3(H3), C28(H28), C30(H30), C22(H22), C37(H37), C11(H11), C29(H29), C16(H16),
 C38(H38), C52(H52), C26(H26), C10(H10), C51(H51), C49(H49), C18(H18), C25(H25),
  C17(H17), C50(H50), C24(H24), C23(H23)
2.d Idealised Me refined as rotating group:
 C53(H53A,H53B,H53C), C55(H55A,H55B,H55C), C56(H56A,H56B,H56C), C54(H54A,H54B,
 H54C)
;
_olex2_submission_special_instructions 'No special instructions were received'

loop_
_space_group_symop_operation_xyz
'x, y, z'
'-x, -y, -z'

loop_
_atom_site_label
_atom_site_type_symbol
_atom_site_fract_x
_atom_site_fract_y
_atom_site_fract_z
_atom_site_U_iso_or_equiv
_atom_site_adp_type
_atom_site_occupancy
_atom_site_site_symmetry_order
_atom_site_calc_flag
_atom_site_refinement_flags_posn
_atom_site_refinement_flags_adp
_atom_site_refinement_flags_occupancy
_atom_site_disorder_assembly
_atom_site_disorder_group
Ni2 Ni 0.27428(3) 0.24822(3) 0.21988(2) 0.01965(8) Uani 1 1 d . . . . .
Ni3 Ni 0.36937(3) 0.37244(3) 0.30878(2) 0.01983(8) Uani 1 1 d . . . . .
Ni1 Ni 0.54622(3) 0.23845(3) 0.21331(2) 0.01983(8) Uani 1 1 d . . . . .
Ni4 Ni 0.37200(3) 0.13161(3) 0.35674(2) 0.02015(8) Uani 1 1 d . . . . .
O10 O 0.48669(16) 0.24718(14) 0.32737(10) 0.0183(4) Uani 1 1 d . . . . .
O9 O 0.40945(16) 0.34740(14) 0.19855(10) 0.0175(4) Uani 1 1 d . . . . .
O12 O 0.40996(17) 0.14082(14) 0.24052(10) 0.0182(4) Uani 1 1 d . . . . .
O2 O 0.59106(17) 0.23370(15) 0.10016(11) 0.0224(4) Uani 1 1 d . . . . .
O11 O 0.25535(16) 0.25770(14) 0.33155(10) 0.0185(4) Uani 1 1 d . . . . .
O1 O 0.66626(17) 0.12055(16) 0.23098(11) 0.0243(4) Uani 1 1 d . . . . .
O6 O 0.32017(18) 0.40026(15) 0.41617(11) 0.0238(4) Uani 1 1 d . . . . .
O4 O 0.29365(19) 0.23009(16) 0.11152(11) 0.0274(4) Uani 1 1 d . . . . .
O8 O 0.32614(19) 0.13464(16) 0.47089(11) 0.0266(4) Uani 1 1 d . . . . .
O5 O 0.49359(18) 0.47482(16) 0.28154(11) 0.0258(4) Uani 1 1 d . . . . .
O7 O 0.25276(19) 0.02702(15) 0.37671(11) 0.0247(4) Uani 1 1 d . . . . .
O3 O 0.14527(18) 0.36226(15) 0.20103(11) 0.0240(4) Uani 1 1 d . . . . .
O14 O 0.22605(18) 0.48191(16) 0.28156(12) 0.0268(4) Uani 1 1 d . . . . .
H14A H 0.186522 0.455639 0.257387 0.040 Uiso 1 1 d R U . . .
H14B H 0.255570 0.536659 0.248369 0.040 Uiso 1 1 d R U . . .
O13 O 0.66545(18) 0.35556(17) 0.19657(11) 0.0272(4) Uani 1 1 d . . . . .
H13A H 0.631561 0.400644 0.224386 0.041 Uiso 1 1 d R U . . .
H13B H 0.726300 0.328313 0.214877 0.041 Uiso 1 1 d R U . . .
O15 O 0.5183(2) 0.01901(17) 0.36449(12) 0.0313(5) Uani 1 1 d . . . . .
H15A H 0.579400 0.038092 0.326268 0.047 Uiso 1 1 d R U . . .
H15B H 0.500729 -0.039096 0.357423 0.047 Uiso 1 1 d R U . . .
O17 O 0.1521(2) 0.12712(17) 0.26110(13) 0.0313(5) Uani 1 1 d . . . . .
H17A H 0.165864 0.087017 0.303120 0.047 Uiso 1 1 d R U . . .
H17B H 0.167126 0.086988 0.228169 0.047 Uiso 1 1 d R U . . .
O16 O -0.0888(2) 0.2820(2) 0.21821(17) 0.0498(7) Uani 1 1 d G . . . .
H16A H -0.018428 0.300529 0.214821 0.075 Uiso 1 1 d G U . . .
H16B H -0.075160 0.229388 0.195897 0.075 Uiso 1 1 d G U . . .
C1 C 0.7639(2) 0.1039(2) 0.17948(15) 0.0212(5) Uani 1 1 d . . . . .
C40 C 0.2185(2) -0.0383(2) 0.44300(16) 0.0221(5) Uani 1 1 d . . . . .
C7 C 0.6821(2) 0.1913(2) 0.06377(15) 0.0200(5) Uani 1 1 d . . . . .
C33 C 0.3308(2) 0.4826(2) 0.43406(15) 0.0208(5) Uani 1 1 d . . . . .
C46 C 0.2463(3) 0.0843(2) 0.52113(15) 0.0225(5) Uani 1 1 d . . . . .
C8 C 0.6850(2) 0.1949(2) -0.01884(15) 0.0206(5) Uani 1 1 d . . . . .
C14 C 0.1525(2) 0.4248(2) 0.13223(16) 0.0236(6) Uani 1 1 d . . . . .
C34 C 0.2603(2) 0.4938(2) 0.51330(15) 0.0208(5) Uani 1 1 d . . . . .
C13 C 0.6376(3) 0.2843(2) -0.06090(16) 0.0253(6) Uani 1 1 d . . . . .
H13 H 0.609308 0.342683 -0.038284 0.030 Uiso 1 1 calc R U . . .
C45 C 0.2114(2) -0.0141(2) 0.51562(16) 0.0220(5) Uani 1 1 d . . . . .
C9 C 0.7253(3) 0.1091(2) -0.05254(17) 0.0263(6) Uani 1 1 d . . . . .
H9 H 0.757749 0.047914 -0.024355 0.032 Uiso 1 1 calc R U . . .
C4 C 0.9861(3) 0.0708(2) 0.07597(17) 0.0277(6) Uani 1 1 d . . . . .
H4 H 1.062055 0.063260 0.041721 0.033 Uiso 1 1 calc R U . . .
C5 C 0.8927(3) 0.1218(2) 0.04851(16) 0.0236(6) Uani 1 1 d . . . . .
H5 H 0.904288 0.146687 -0.005621 0.028 Uiso 1 1 calc R U . . .
C27 C 0.4821(2) 0.5568(2) 0.31066(15) 0.0209(5) Uani 1 1 d . . . . .
C32 C 0.4024(2) 0.5667(2) 0.38341(16) 0.0214(5) Uani 1 1 d . . . . .
C20 C 0.2555(2) 0.2886(2) 0.05839(16) 0.0231(6) Uani 1 1 d . . . . .
C6 C 0.7790(2) 0.1391(2) 0.09740(15) 0.0209(5) Uani 1 1 d . . . . .
C21 C 0.2617(3) 0.2437(2) -0.01009(16) 0.0259(6) Uani 1 1 d . . . . .
C39 C 0.1392(3) 0.4785(2) 0.53314(16) 0.0250(6) Uani 1 1 d . . . . .
H39 H 0.105007 0.457980 0.498058 0.030 Uiso 1 1 calc R U . . .
C2 C 0.8604(3) 0.0448(2) 0.20502(17) 0.0280(6) Uani 1 1 d . . . . .
H2 H 0.849917 0.014537 0.258438 0.034 Uiso 1 1 calc R U . . .
C47 C 0.1844(3) 0.1317(2) 0.58843(15) 0.0236(6) Uani 1 1 d . . . . .
C19 C 0.2048(3) 0.3943(2) 0.06097(16) 0.0246(6) Uani 1 1 d . . . . .
C41 C 0.1829(3) -0.1363(2) 0.44378(17) 0.0256(6) Uani 1 1 d . . . . .
H41 H 0.184028 -0.153278 0.396322 0.031 Uiso 1 1 calc R U . . .
C53 C 0.4349(3) 0.4294(2) 0.13248(16) 0.0238(6) Uani 1 1 d . . . . .
H53A H 0.457395 0.400947 0.085841 0.036 Uiso 1 1 calc R U . . .
H53B H 0.500738 0.466871 0.134565 0.036 Uiso 1 1 calc R U . . .
H53C H 0.364204 0.477254 0.131355 0.036 Uiso 1 1 calc R U . . .
C31 C 0.3924(3) 0.6625(2) 0.40625(18) 0.0290(6) Uani 1 1 d . . . . .
H31 H 0.338950 0.669721 0.453982 0.035 Uiso 1 1 calc R U . . .
C44 C 0.1745(3) -0.0907(2) 0.58385(17) 0.0253(6) Uani 1 1 d . . . . .
H44 H 0.171044 -0.075338 0.632206 0.030 Uiso 1 1 calc R U . . .
C55 C 0.5637(3) 0.2460(3) 0.37526(17) 0.0285(6) Uani 1 1 d . . . . .
H55A H 0.582751 0.317205 0.371370 0.043 Uiso 1 1 calc R U . . .
H55B H 0.637266 0.204426 0.358624 0.043 Uiso 1 1 calc R U . . .
H55C H 0.524502 0.215701 0.428912 0.043 Uiso 1 1 calc R U . . .
C15 C 0.1045(3) 0.5283(2) 0.12829(18) 0.0277(6) Uani 1 1 d . . . . .
H15 H 0.064328 0.549749 0.174790 0.033 Uiso 1 1 calc R U . . .
C56 C 0.4286(3) 0.0495(2) 0.21067(17) 0.0265(6) Uani 1 1 d . . . . .
H56A H 0.366719 0.001808 0.240557 0.040 Uiso 1 1 calc R U . . .
H56B H 0.506964 0.015894 0.214343 0.040 Uiso 1 1 calc R U . . .
H56C H 0.425081 0.067779 0.156483 0.040 Uiso 1 1 calc R U . . .
C54 C 0.1419(3) 0.2636(2) 0.38351(17) 0.0259(6) Uani 1 1 d . . . . .
H54A H 0.086068 0.307337 0.356175 0.039 Uiso 1 1 calc R U . . .
H54B H 0.148117 0.293710 0.425819 0.039 Uiso 1 1 calc R U . . .
H54C H 0.113026 0.193736 0.404464 0.039 Uiso 1 1 calc R U . . .
C35 C 0.3115(3) 0.5178(2) 0.56676(17) 0.0269(6) Uani 1 1 d . . . . .
H35 H 0.394535 0.526196 0.554370 0.032 Uiso 1 1 calc R U . . .
C12 C 0.6319(3) 0.2880(3) -0.13586(17) 0.0314(7) Uani 1 1 d . . . . .
H12 H 0.600393 0.349163 -0.164656 0.038 Uiso 1 1 calc R U . . .
C48 C 0.0638(3) 0.1186(2) 0.62279(17) 0.0287(6) Uani 1 1 d . . . . .
H48 H 0.021966 0.074655 0.606512 0.034 Uiso 1 1 calc R U . . .
C43 C 0.1435(3) -0.1862(2) 0.58245(18) 0.0299(6) Uani 1 1 d . . . . .
H43 H 0.120431 -0.236689 0.628976 0.036 Uiso 1 1 calc R U . . .
C36 C 0.2398(3) 0.5294(2) 0.63855(17) 0.0310(7) Uani 1 1 d . . . . .
H36 H 0.274548 0.544295 0.675534 0.037 Uiso 1 1 calc R U . . .
C42 C 0.1465(3) -0.2079(2) 0.51176(19) 0.0295(6) Uani 1 1 d . . . . .
H42 H 0.122979 -0.273149 0.510320 0.035 Uiso 1 1 calc R U . . .
C3 C 0.9688(3) 0.0297(3) 0.15524(18) 0.0298(6) Uani 1 1 d . . . . .
H3 H 1.032235 -0.008784 0.174715 0.036 Uiso 1 1 calc R U . . .
C28 C 0.5501(3) 0.6425(2) 0.26804(17) 0.0273(6) Uani 1 1 d . . . . .
H28 H 0.605970 0.636912 0.220790 0.033 Uiso 1 1 calc R U . . .
C30 C 0.4568(3) 0.7454(2) 0.36236(19) 0.0346(7) Uani 1 1 d . . . . .
H30 H 0.446867 0.809290 0.378567 0.041 Uiso 1 1 calc R U . . .
C22 C 0.1728(3) 0.2674(3) -0.04966(18) 0.0345(7) Uani 1 1 d . . . . .
H22 H 0.111492 0.319207 -0.037592 0.041 Uiso 1 1 calc R U . . .
C37 C 0.1188(3) 0.5193(2) 0.65629(17) 0.0297(6) Uani 1 1 d . . . . .
H37 H 0.070192 0.530346 0.704475 0.036 Uiso 1 1 calc R U . . .
C11 C 0.6721(3) 0.2024(3) -0.16878(18) 0.0339(7) Uani 1 1 d . . . . .
H11 H 0.668240 0.205076 -0.220079 0.041 Uiso 1 1 calc R U . . .
C29 C 0.5375(3) 0.7332(2) 0.29310(18) 0.0302(6) Uani 1 1 d . . . . .
H29 H 0.584647 0.788986 0.262800 0.036 Uiso 1 1 calc R U . . .
C16 C 0.1141(3) 0.5986(2) 0.05955(19) 0.0315(7) Uani 1 1 d . . . . .
H16 H 0.081677 0.667798 0.059381 0.038 Uiso 1 1 calc R U . . .
C38 C 0.0680(3) 0.4931(2) 0.60411(17) 0.0300(6) Uani 1 1 d . . . . .
H38 H -0.015165 0.485155 0.616706 0.036 Uiso 1 1 calc R U . . .
C52 C 0.2448(3) 0.1968(2) 0.61231(17) 0.0296(6) Uani 1 1 d . . . . .
H52 H 0.326429 0.207182 0.588102 0.035 Uiso 1 1 calc R U . . .
C26 C 0.3527(3) 0.1699(2) -0.02878(17) 0.0306(7) Uani 1 1 d . . . . .
H26 H 0.414009 0.153812 -0.002042 0.037 Uiso 1 1 calc R U . . .
C10 C 0.7177(3) 0.1133(3) -0.12707(18) 0.0328(7) Uani 1 1 d . . . . .
H10 H 0.744138 0.054641 -0.149562 0.039 Uiso 1 1 calc R U . . .
C51 C 0.1857(3) 0.2464(3) 0.67148(19) 0.0353(7) Uani 1 1 d . . . . .
H51 H 0.227397 0.289146 0.688816 0.042 Uiso 1 1 calc R U . . .
C49 C 0.0049(3) 0.1704(3) 0.68119(18) 0.0343(7) Uani 1 1 d . . . . .
H49 H -0.077407 0.162179 0.704469 0.041 Uiso 1 1 calc R U . . .
C18 C 0.2133(3) 0.4696(3) -0.00896(18) 0.0310(7) Uani 1 1 d . . . . .
H18 H 0.249873 0.449434 -0.056457 0.037 Uiso 1 1 calc R U . . .
C25 C 0.3537(4) 0.1195(3) -0.08699(19) 0.0400(8) Uani 1 1 d . . . . .
H25 H 0.416648 0.069768 -0.100787 0.048 Uiso 1 1 calc R U . . .
C17 C 0.1706(3) 0.5704(3) -0.01019(19) 0.0361(7) Uani 1 1 d . . . . .
H17 H 0.179316 0.620077 -0.057627 0.043 Uiso 1 1 calc R U . . .
C50 C 0.0657(3) 0.2335(3) 0.70525(18) 0.0380(8) Uani 1 1 d . . . . .
H50 H 0.025115 0.268354 0.745215 0.046 Uiso 1 1 calc R U . . .
C24 C 0.2630(4) 0.1416(3) -0.12490(18) 0.0423(9) Uani 1 1 d . . . . .
H24 H 0.262723 0.105526 -0.163550 0.051 Uiso 1 1 calc R U . . .
C23 C 0.1735(4) 0.2157(3) -0.10677(19) 0.0432(9) Uani 1 1 d . . . . .
H23 H 0.112063 0.231399 -0.133399 0.052 Uiso 1 1 calc R U . . .

loop_
_atom_site_aniso_label
_atom_site_aniso_U_11
_atom_site_aniso_U_22
_atom_site_aniso_U_33
_atom_site_aniso_U_23
_atom_site_aniso_U_13
_atom_site_aniso_U_12
Ni2 0.02347(18) 0.01988(17) 0.01689(16) -0.00735(13) -0.00508(13) 0.00056(13)
Ni3 0.02195(17) 0.02055(17) 0.01710(16) -0.00936(13) 0.00026(13) -0.00275(13)
Ni1 0.02149(17) 0.02283(18) 0.01496(16) -0.00786(13) -0.00216(13) 0.00151(13)
Ni4 0.02441(18) 0.02083(17) 0.01586(16) -0.00656(13) -0.00337(13) -0.00236(13)
O10 0.0197(9) 0.0229(9) 0.0146(8) -0.0092(7) -0.0038(7) -0.0005(7)
O9 0.0196(9) 0.0180(9) 0.0133(8) -0.0048(7) -0.0009(7) 0.0005(7)
O12 0.0245(9) 0.0173(9) 0.0148(8) -0.0083(7) -0.0048(7) 0.0006(7)
O2 0.0240(10) 0.0260(10) 0.0164(9) -0.0074(8) -0.0042(7) 0.0054(8)
O11 0.0188(9) 0.0214(9) 0.0157(8) -0.0083(7) -0.0005(7) -0.0023(7)
O1 0.0237(10) 0.0316(11) 0.0150(9) -0.0067(8) -0.0028(7) 0.0069(8)
O6 0.0257(10) 0.0259(10) 0.0210(9) -0.0114(8) -0.0002(8) -0.0055(8)
O4 0.0334(11) 0.0299(11) 0.0212(10) -0.0097(8) -0.0097(8) 0.0048(9)
O8 0.0324(11) 0.0304(11) 0.0184(9) -0.0082(8) -0.0032(8) -0.0089(9)
O5 0.0265(10) 0.0285(11) 0.0229(10) -0.0140(8) 0.0035(8) -0.0085(8)
O7 0.0343(11) 0.0226(10) 0.0191(9) -0.0048(8) -0.0070(8) -0.0068(8)
O3 0.0284(10) 0.0229(10) 0.0177(9) -0.0043(8) -0.0031(8) 0.0031(8)
O14 0.0266(11) 0.0250(10) 0.0261(10) -0.0087(8) 0.0003(8) -0.0004(8)
O13 0.0246(10) 0.0337(11) 0.0223(10) -0.0098(9) 0.0000(8) -0.0045(9)
O15 0.0368(12) 0.0275(11) 0.0265(11) -0.0053(9) -0.0057(9) 0.0035(9)
O17 0.0398(13) 0.0298(11) 0.0295(11) -0.0076(9) -0.0139(10) -0.0079(9)
O16 0.0463(16) 0.0534(17) 0.0525(17) -0.0163(13) -0.0068(13) -0.0161(13)
C1 0.0252(14) 0.0220(13) 0.0178(12) -0.0088(10) -0.0046(10) 0.0004(11)
C40 0.0219(13) 0.0218(13) 0.0227(13) -0.0054(11) -0.0066(10) 0.0013(10)
C7 0.0218(13) 0.0205(13) 0.0186(12) -0.0082(10) -0.0025(10) -0.0020(10)
C33 0.0212(13) 0.0241(14) 0.0195(13) -0.0099(10) -0.0059(10) 0.0019(10)
C46 0.0259(14) 0.0266(14) 0.0160(12) -0.0045(10) -0.0065(10) -0.0026(11)
C8 0.0195(13) 0.0249(14) 0.0171(12) -0.0055(10) -0.0035(10) -0.0018(10)
C14 0.0209(13) 0.0253(14) 0.0235(14) -0.0054(11) -0.0042(11) -0.0003(11)
C34 0.0242(14) 0.0199(13) 0.0176(12) -0.0060(10) -0.0029(10) -0.0001(10)
C13 0.0277(15) 0.0257(14) 0.0217(13) -0.0058(11) -0.0050(11) 0.0003(11)
C45 0.0189(13) 0.0255(14) 0.0226(13) -0.0071(11) -0.0049(10) -0.0027(10)
C9 0.0284(15) 0.0268(15) 0.0240(14) -0.0093(11) -0.0056(11) 0.0021(12)
C4 0.0218(14) 0.0323(16) 0.0276(15) -0.0095(12) -0.0030(11) 0.0033(12)
C5 0.0246(14) 0.0239(14) 0.0202(13) -0.0061(11) -0.0013(11) -0.0003(11)
C27 0.0203(13) 0.0252(14) 0.0188(12) -0.0062(10) -0.0068(10) -0.0010(10)
C32 0.0228(13) 0.0205(13) 0.0214(13) -0.0074(10) -0.0040(11) -0.0009(10)
C20 0.0196(13) 0.0306(15) 0.0196(13) -0.0073(11) -0.0031(10) -0.0034(11)
C6 0.0262(14) 0.0186(13) 0.0183(12) -0.0064(10) -0.0049(10) 0.0003(10)
C21 0.0314(15) 0.0280(15) 0.0182(13) -0.0039(11) -0.0041(11) -0.0090(12)
C39 0.0266(14) 0.0285(15) 0.0211(13) -0.0078(11) -0.0057(11) -0.0022(11)
C2 0.0315(16) 0.0338(16) 0.0206(13) -0.0110(12) -0.0095(12) 0.0074(12)
C47 0.0293(15) 0.0253(14) 0.0157(12) -0.0035(10) -0.0058(11) -0.0010(11)
C19 0.0248(14) 0.0275(15) 0.0218(13) -0.0067(11) -0.0065(11) 0.0017(11)
C41 0.0263(14) 0.0242(14) 0.0293(15) -0.0110(12) -0.0072(12) -0.0020(11)
C53 0.0255(14) 0.0224(14) 0.0205(13) -0.0029(11) -0.0029(11) -0.0004(11)
C31 0.0314(16) 0.0246(15) 0.0300(15) -0.0129(12) 0.0004(12) -0.0023(12)
C44 0.0258(14) 0.0274(15) 0.0228(14) -0.0050(11) -0.0071(11) -0.0006(11)
C55 0.0283(15) 0.0357(17) 0.0248(14) -0.0085(12) -0.0083(12) -0.0067(12)
C15 0.0255(15) 0.0266(15) 0.0289(15) -0.0060(12) -0.0038(12) 0.0002(12)
C56 0.0346(16) 0.0240(14) 0.0253(14) -0.0141(12) -0.0102(12) 0.0047(12)
C54 0.0226(14) 0.0276(15) 0.0261(14) -0.0102(12) 0.0009(11) -0.0035(11)
C35 0.0254(14) 0.0344(16) 0.0237(14) -0.0124(12) -0.0044(11) -0.0048(12)
C12 0.0342(17) 0.0388(18) 0.0195(14) -0.0013(12) -0.0074(12) -0.0045(13)
C48 0.0301(15) 0.0337(16) 0.0239(14) -0.0093(12) -0.0090(12) 0.0030(12)
C43 0.0269(15) 0.0291(16) 0.0299(15) -0.0005(12) -0.0046(12) -0.0045(12)
C36 0.0448(18) 0.0312(16) 0.0202(14) -0.0102(12) -0.0088(13) -0.0035(13)
C42 0.0266(15) 0.0223(14) 0.0385(17) -0.0063(12) -0.0056(13) -0.0039(11)
C3 0.0262(15) 0.0352(17) 0.0302(15) -0.0116(13) -0.0109(12) 0.0076(12)
C28 0.0309(15) 0.0309(16) 0.0196(13) -0.0051(11) -0.0035(11) -0.0074(12)
C30 0.0424(19) 0.0240(15) 0.0368(17) -0.0123(13) -0.0016(14) -0.0077(13)
C22 0.0342(17) 0.047(2) 0.0254(15) -0.0091(14) -0.0089(13) -0.0085(14)
C37 0.0348(16) 0.0300(16) 0.0202(14) -0.0098(12) 0.0025(12) 0.0004(13)
C11 0.0335(17) 0.053(2) 0.0198(14) -0.0147(14) -0.0090(12) -0.0006(15)
C29 0.0326(16) 0.0262(15) 0.0308(16) -0.0024(12) -0.0054(13) -0.0113(12)
C16 0.0297(16) 0.0229(15) 0.0390(17) -0.0023(13) -0.0090(13) 0.0016(12)
C38 0.0264(15) 0.0344(17) 0.0254(15) -0.0082(12) 0.0005(12) 0.0007(12)
C52 0.0362(17) 0.0287(15) 0.0248(14) -0.0068(12) -0.0079(12) -0.0027(13)
C26 0.0371(17) 0.0293(16) 0.0241(14) -0.0073(12) -0.0030(12) -0.0047(13)
C10 0.0290(16) 0.0449(19) 0.0295(16) -0.0222(14) -0.0061(12) 0.0048(14)
C51 0.051(2) 0.0296(16) 0.0301(16) -0.0134(13) -0.0125(15) -0.0015(14)
C49 0.0283(16) 0.0458(19) 0.0263(15) -0.0112(14) -0.0038(12) 0.0079(14)
C18 0.0337(16) 0.0348(17) 0.0226(14) -0.0037(12) -0.0052(12) -0.0037(13)
C25 0.057(2) 0.0314(17) 0.0273(16) -0.0123(13) 0.0047(15) -0.0080(15)
C17 0.0421(19) 0.0352(18) 0.0264(16) 0.0037(13) -0.0080(14) -0.0070(14)
C50 0.053(2) 0.0396(19) 0.0228(15) -0.0150(14) -0.0105(14) 0.0111(16)
C24 0.067(3) 0.043(2) 0.0205(15) -0.0122(14) -0.0024(15) -0.0274(18)
C23 0.050(2) 0.061(2) 0.0243(16) -0.0092(16) -0.0118(15) -0.0225(19)

loop_
_atom_type_symbol
_atom_type_description
_atom_type_scat_dispersion_real
_atom_type_scat_dispersion_imag
_atom_type_scat_source
C C 0.0033 0.0016 'International Tables Vol C Tables 4.2.6.8 and 6.1.1.4'
H H 0.0000 0.0000 'International Tables Vol C Tables 4.2.6.8 and 6.1.1.4'
Ni Ni 0.3393 1.1124 'International Tables Vol C Tables 4.2.6.8 and 6.1.1.4'
O O 0.0106 0.0060 'International Tables Vol C Tables 4.2.6.8 and 6.1.1.4'

loop_
_geom_angle_atom_site_label_1
_geom_angle_atom_site_label_2
_geom_angle_atom_site_label_3
_geom_angle
_geom_angle_site_symmetry_1
_geom_angle_site_symmetry_3
_geom_angle_publ_flag
O9 Ni2 O17 167.69(8) . . ?
O12 Ni2 O9 80.54(7) . . ?
O12 Ni2 O17 89.59(8) . . ?
O11 Ni2 O9 82.79(7) . . ?
O11 Ni2 O12 83.44(7) . . ?
O11 Ni2 O17 88.82(8) . . ?
O4 Ni2 O9 99.14(8) . . ?
O4 Ni2 O12 94.31(8) . . ?
O4 Ni2 O11 176.77(8) . . ?
O4 Ni2 O3 87.80(8) . . ?
O4 Ni2 O17 88.86(9) . . ?
O3 Ni2 O9 95.91(8) . . ?
O3 Ni2 O12 176.11(8) . . ?
O3 Ni2 O11 94.58(8) . . ?
O3 Ni2 O17 93.72(9) . . ?
O10 Ni3 O9 84.20(7) . . ?
O10 Ni3 O14 167.62(8) . . ?
O9 Ni3 O14 88.88(7) . . ?
O11 Ni3 O10 81.58(8) . . ?
O11 Ni3 O9 83.33(7) . . ?
O11 Ni3 O14 87.43(8) . . ?
O6 Ni3 O10 98.75(8) . . ?
O6 Ni3 O9 176.55(8) . . ?
O6 Ni3 O11 95.30(8) . . ?
O6 Ni3 O14 87.89(8) . . ?
O5 Ni3 O10 93.59(8) . . ?
O5 Ni3 O9 92.99(8) . . ?
O5 Ni3 O11 174.18(8) . . ?
O5 Ni3 O6 88.62(8) . . ?
O5 Ni3 O14 97.03(9) . . ?
O10 Ni1 O12 83.68(7) . . ?
O10 Ni1 O13 89.09(8) . . ?
O9 Ni1 O10 84.14(7) . . ?
O9 Ni1 O12 81.00(7) . . ?
O9 Ni1 O13 91.63(8) . . ?
O12 Ni1 O13 170.14(8) . . ?
O2 Ni1 O10 175.28(8) . . ?
O2 Ni1 O9 91.61(7) . . ?
O2 Ni1 O12 93.64(8) . . ?
O2 Ni1 O13 93.10(8) . . ?
O1 Ni1 O10 95.13(8) . . ?
O1 Ni1 O9 173.69(8) . . ?
O1 Ni1 O12 92.68(8) . . ?
O1 Ni1 O2 88.86(8) . . ?
O1 Ni1 O13 94.63(9) . . ?
O10 Ni4 O12 84.43(7) . . ?
O10 Ni4 O11 81.00(7) . . ?
O10 Ni4 O15 89.47(8) . . ?
O12 Ni4 O11 82.91(7) . . ?
O12 Ni4 O15 89.78(8) . . ?
O11 Ni4 O15 168.48(8) . . ?
O8 Ni4 O10 93.92(8) . . ?
O8 Ni4 O12 175.00(8) . . ?
O8 Ni4 O11 92.17(8) . . ?
O8 Ni4 O15 94.93(9) . . ?
O7 Ni4 O10 174.13(8) . . ?
O7 Ni4 O12 91.45(8) . . ?
O7 Ni4 O11 94.38(8) . . ?
O7 Ni4 O8 89.84(8) . . ?
O7 Ni4 O15 94.69(9) . . ?
Ni3 O10 Ni1 95.22(8) . . ?
Ni4 O10 Ni3 99.03(8) . . ?
Ni4 O10 Ni1 95.29(7) . . ?
C55 O10 Ni3 119.56(17) . . ?
C55 O10 Ni1 123.34(17) . . ?
C55 O10 Ni4 118.68(17) . . ?
Ni3 O9 Ni2 95.54(7) . . ?
Ni1 O9 Ni2 98.84(8) . . ?
Ni1 O9 Ni3 95.07(8) . . ?
C53 O9 Ni2 123.18(16) . . ?
C53 O9 Ni3 122.11(16) . . ?
C53 O9 Ni1 116.18(16) . . ?
Ni2 O12 Ni1 99.45(8) . . ?
Ni4 O12 Ni2 96.37(7) . . ?
Ni4 O12 Ni1 95.13(7) . . ?
C56 O12 Ni2 120.11(16) . . ?
C56 O12 Ni1 119.67(17) . . ?
C56 O12 Ni4 120.64(17) . . ?
C7 O2 Ni1 127.91(18) . . ?
Ni2 O11 Ni3 97.09(8) . . ?
Ni2 O11 Ni4 95.75(7) . . ?
Ni3 O11 Ni4 98.21(8) . . ?
C54 O11 Ni2 121.82(17) . . ?
C54 O11 Ni3 120.10(16) . . ?
C54 O11 Ni4 118.44(17) . . ?
C1 O1 Ni1 124.04(18) . . ?
C33 O6 Ni3 126.01(18) . . ?
C20 O4 Ni2 128.58(19) . . ?
C46 O8 Ni4 125.22(18) . . ?
C27 O5 Ni3 124.24(17) . . ?
C40 O7 Ni4 123.76(18) . . ?
C14 O3 Ni2 121.46(17) . . ?
Ni3 O14 H14A 109.5 . . ?
Ni3 O14 H14B 109.5 . . ?
H14A O14 H14B 104.5 . . ?
Ni1 O13 H13A 109.6 . . ?
Ni1 O13 H13B 109.4 . . ?
H13A O13 H13B 104.5 . . ?
Ni4 O15 H15A 109.6 . . ?
Ni4 O15 H15B 109.2 . . ?
H15A O15 H15B 104.5 . . ?
Ni2 O17 H17A 109.3 . . ?
Ni2 O17 H17B 109.1 . . ?
H17A O17 H17B 104.5 . . ?
H16A O16 H16B 104.5 . . ?
O1 C1 C6 124.2(3) . . ?
O1 C1 C2 118.6(2) . . ?
C2 C1 C6 117.2(2) . . ?
O7 C40 C45 123.2(3) . . ?
O7 C40 C41 119.2(3) . . ?
C41 C40 C45 117.6(3) . . ?
O2 C7 C8 115.0(2) . . ?
O2 C7 C6 123.9(2) . . ?
C6 C7 C8 121.1(2) . . ?
O6 C33 C34 115.4(2) . . ?
O6 C33 C32 124.8(2) . . ?
C32 C33 C34 119.7(2) . . ?
O8 C46 C45 123.2(2) . . ?
O8 C46 C47 116.6(3) . . ?
C45 C46 C47 120.1(2) . . ?
C13 C8 C7 118.4(2) . . ?
C13 C8 C9 119.4(3) . . ?
C9 C8 C7 122.0(3) . . ?
O3 C14 C19 124.1(3) . . ?
O3 C14 C15 118.8(3) . . ?
C15 C14 C19 117.0(3) . . ?
C39 C34 C33 117.6(2) . . ?
C39 C34 C35 119.6(3) . . ?
C35 C34 C33 122.8(3) . . ?
C8 C13 H13 120.0 . . ?
C12 C13 C8 120.0(3) . . ?
C12 C13 H13 120.0 . . ?
C40 C45 C46 121.9(3) . . ?
C44 C45 C40 118.7(3) . . ?
C44 C45 C46 119.3(3) . . ?
C8 C9 H9 120.0 . . ?
C10 C9 C8 120.0(3) . . ?
C10 C9 H9 120.0 . . ?
C5 C4 H4 120.4 . . ?
C5 C4 C3 119.1(3) . . ?
C3 C4 H4 120.4 . . ?
C4 C5 H5 118.6 . . ?
C4 C5 C6 122.7(3) . . ?
C6 C5 H5 118.6 . . ?
O5 C27 C32 123.9(2) . . ?
O5 C27 C28 118.7(2) . . ?
C28 C27 C32 117.4(2) . . ?
C27 C32 C33 122.6(2) . . ?
C31 C32 C33 119.0(2) . . ?
C31 C32 C27 118.3(3) . . ?
O4 C20 C21 115.9(3) . . ?
O4 C20 C19 123.6(3) . . ?
C19 C20 C21 120.5(3) . . ?
C1 C6 C7 122.3(2) . . ?
C5 C6 C1 118.0(3) . . ?
C5 C6 C7 119.7(2) . . ?
C22 C21 C20 121.3(3) . . ?
C26 C21 C20 118.4(3) . . ?
C26 C21 C22 120.1(3) . . ?
C34 C39 H39 119.8 . . ?
C34 C39 C38 120.3(3) . . ?
C38 C39 H39 119.8 . . ?
C1 C2 H2 118.9 . . ?
C3 C2 C1 122.2(3) . . ?
C3 C2 H2 118.9 . . ?
C48 C47 C46 120.3(3) . . ?
C52 C47 C46 119.6(3) . . ?
C52 C47 C48 119.8(3) . . ?
C14 C19 C20 121.6(3) . . ?
C18 C19 C14 119.1(3) . . ?
C18 C19 C20 119.3(3) . . ?
C40 C41 H41 119.2 . . ?
C42 C41 C40 121.5(3) . . ?
C42 C41 H41 119.2 . . ?
O9 C53 H53A 109.5 . . ?
O9 C53 H53B 109.5 . . ?
O9 C53 H53C 109.5 . . ?
H53A C53 H53B 109.5 . . ?
H53A C53 H53C 109.5 . . ?
H53B C53 H53C 109.5 . . ?
C32 C31 H31 118.6 . . ?
C30 C31 C32 122.8(3) . . ?
C30 C31 H31 118.6 . . ?
C45 C44 H44 118.9 . . ?
C43 C44 C45 122.2(3) . . ?
C43 C44 H44 118.9 . . ?
O10 C55 H55A 109.5 . . ?
O10 C55 H55B 109.5 . . ?
O10 C55 H55C 109.5 . . ?
H55A C55 H55B 109.5 . . ?
H55A C55 H55C 109.5 . . ?
H55B C55 H55C 109.5 . . ?
C14 C15 H15 119.0 . . ?
C16 C15 C14 122.0(3) . . ?
C16 C15 H15 119.0 . . ?
O12 C56 H56A 109.5 . . ?
O12 C56 H56B 109.5 . . ?
O12 C56 H56C 109.5 . . ?
H56A C56 H56B 109.5 . . ?
H56A C56 H56C 109.5 . . ?
H56B C56 H56C 109.5 . . ?
O11 C54 H54A 109.5 . . ?
O11 C54 H54B 109.5 . . ?
O11 C54 H54C 109.5 . . ?
H54A C54 H54B 109.5 . . ?
H54A C54 H54C 109.5 . . ?
H54B C54 H54C 109.5 . . ?
C34 C35 H35 120.3 . . ?
C34 C35 C36 119.5(3) . . ?
C36 C35 H35 120.3 . . ?
C13 C12 H12 120.0 . . ?
C13 C12 C11 120.1(3) . . ?
C11 C12 H12 120.0 . . ?
C47 C48 H48 120.2 . . ?
C49 C48 C47 119.6(3) . . ?
C49 C48 H48 120.2 . . ?
C44 C43 H43 120.6 . . ?
C44 C43 C42 118.8(3) . . ?
C42 C43 H43 120.6 . . ?
C35 C36 H36 119.7 . . ?
C37 C36 C35 120.5(3) . . ?
C37 C36 H36 119.7 . . ?
C41 C42 C43 121.1(3) . . ?
C41 C42 H42 119.5 . . ?
C43 C42 H42 119.5 . . ?
C4 C3 H3 119.8 . . ?
C2 C3 C4 120.3(3) . . ?
C2 C3 H3 119.8 . . ?
C27 C28 H28 119.1 . . ?
C29 C28 C27 121.8(3) . . ?
C29 C28 H28 119.1 . . ?
C31 C30 H30 120.9 . . ?
C31 C30 C29 118.2(3) . . ?
C29 C30 H30 120.9 . . ?
C21 C22 H22 120.0 . . ?
C23 C22 C21 120.1(3) . . ?
C23 C22 H22 120.0 . . ?
C36 C37 H37 119.9 . . ?
C36 C37 C38 120.2(3) . . ?
C38 C37 H37 119.9 . . ?
C12 C11 H11 120.0 . . ?
C10 C11 C12 120.1(3) . . ?
C10 C11 H11 120.0 . . ?
C28 C29 C30 121.4(3) . . ?
C28 C29 H29 119.3 . . ?
C30 C29 H29 119.3 . . ?
C15 C16 H16 119.5 . . ?
C15 C16 C17 121.1(3) . . ?
C17 C16 H16 119.5 . . ?
C39 C38 H38 120.1 . . ?
C37 C38 C39 119.8(3) . . ?
C37 C38 H38 120.1 . . ?
C47 C52 H52 120.0 . . ?
C51 C52 C47 120.0(3) . . ?
C51 C52 H52 120.0 . . ?
C21 C26 H26 120.3 . . ?
C21 C26 C25 119.5(3) . . ?
C25 C26 H26 120.3 . . ?
C9 C10 H10 119.8 . . ?
C11 C10 C9 120.4(3) . . ?
C11 C10 H10 119.8 . . ?
C52 C51 H51 120.0 . . ?
C50 C51 C52 120.0(3) . . ?
C50 C51 H51 120.0 . . ?
C48 C49 H49 119.9 . . ?
C50 C49 C48 120.2(3) . . ?
C50 C49 H49 119.9 . . ?
C19 C18 H18 119.0 . . ?
C17 C18 C19 122.1(3) . . ?
C17 C18 H18 119.0 . . ?
C26 C25 H25 119.9 . . ?
C24 C25 C26 120.2(3) . . ?
C24 C25 H25 119.9 . . ?
C16 C17 H17 120.7 . . ?
C18 C17 C16 118.6(3) . . ?
C18 C17 H17 120.7 . . ?
C51 C50 H50 119.8 . . ?
C49 C50 C51 120.4(3) . . ?
C49 C50 H50 119.8 . . ?
C25 C24 H24 119.9 . . ?
C23 C24 C25 120.2(3) . . ?
C23 C24 H24 119.9 . . ?
C22 C23 H23 120.0 . . ?
C24 C23 C22 120.0(3) . . ?
C24 C23 H23 120.0 . . ?

loop_
_geom_bond_atom_site_label_1
_geom_bond_atom_site_label_2
_geom_bond_distance
_geom_bond_site_symmetry_2
_geom_bond_publ_flag
Ni2 O9 2.0785(19) . ?
Ni2 O12 2.0501(19) . ?
Ni2 O11 2.0415(18) . ?
Ni2 O4 2.017(2) . ?
Ni2 O3 2.039(2) . ?
Ni2 O17 2.146(2) . ?
Ni3 O10 2.0458(19) . ?
Ni3 O9 2.0557(18) . ?
Ni3 O11 2.0428(19) . ?
Ni3 O6 2.0163(19) . ?
Ni3 O5 1.995(2) . ?
Ni3 O14 2.162(2) . ?
Ni1 O10 2.0545(18) . ?
Ni1 O9 2.0495(18) . ?
Ni1 O12 2.0594(19) . ?
Ni1 O2 2.0221(19) . ?
Ni1 O1 1.997(2) . ?
Ni1 O13 2.130(2) . ?
Ni4 O10 2.0421(19) . ?
Ni4 O12 2.0422(18) . ?
Ni4 O11 2.0705(19) . ?
Ni4 O8 2.034(2) . ?
Ni4 O7 1.992(2) . ?
Ni4 O15 2.141(2) . ?
O10 C55 1.417(3) . ?
O9 C53 1.417(3) . ?
O12 C56 1.419(3) . ?
O2 C7 1.244(3) . ?
O11 C54 1.417(3) . ?
O1 C1 1.306(3) . ?
O6 C33 1.245(3) . ?
O4 C20 1.244(3) . ?
O8 C46 1.252(3) . ?
O5 C27 1.303(3) . ?
O7 C40 1.312(3) . ?
O3 C14 1.327(3) . ?
O14 H14A 0.8710 . ?
O14 H14B 0.8706 . ?
O13 H13A 0.8705 . ?
O13 H13B 0.8704 . ?
O15 H15A 0.8708 . ?
O15 H15B 0.8704 . ?
O17 H17A 0.8703 . ?
O17 H17B 0.8705 . ?
O16 H16A 0.8697 . ?
O16 H16B 0.8704 . ?
C1 C6 1.440(4) . ?
C1 C2 1.415(4) . ?
C40 C45 1.428(4) . ?
C40 C41 1.412(4) . ?
C7 C8 1.502(4) . ?
C7 C6 1.458(4) . ?
C33 C34 1.503(4) . ?
C33 C32 1.460(4) . ?
C46 C45 1.452(4) . ?
C46 C47 1.495(4) . ?
C8 C13 1.395(4) . ?
C8 C9 1.400(4) . ?
C14 C19 1.423(4) . ?
C14 C15 1.413(4) . ?
C34 C39 1.391(4) . ?
C34 C35 1.394(4) . ?
C13 H13 0.9500 . ?
C13 C12 1.389(4) . ?
C45 C44 1.416(4) . ?
C9 H9 0.9500 . ?
C9 C10 1.386(4) . ?
C4 H4 0.9500 . ?
C4 C5 1.363(4) . ?
C4 C3 1.399(4) . ?
C5 H5 0.9500 . ?
C5 C6 1.418(4) . ?
C27 C32 1.436(4) . ?
C27 C28 1.416(4) . ?
C32 C31 1.417(4) . ?
C20 C21 1.501(4) . ?
C20 C19 1.462(4) . ?
C21 C22 1.388(4) . ?
C21 C26 1.386(4) . ?
C39 H39 0.9500 . ?
C39 C38 1.391(4) . ?
C2 H2 0.9500 . ?
C2 C3 1.373(4) . ?
C47 C48 1.395(4) . ?
C47 C52 1.393(4) . ?
C19 C18 1.417(4) . ?
C41 H41 0.9500 . ?
C41 C42 1.377(4) . ?
C53 H53A 0.9800 . ?
C53 H53B 0.9800 . ?
C53 H53C 0.9800 . ?
C31 H31 0.9500 . ?
C31 C30 1.373(4) . ?
C44 H44 0.9500 . ?
C44 C43 1.370(4) . ?
C55 H55A 0.9800 . ?
C55 H55B 0.9800 . ?
C55 H55C 0.9800 . ?
C15 H15 0.9500 . ?
C15 C16 1.368(4) . ?
C56 H56A 0.9800 . ?
C56 H56B 0.9800 . ?
C56 H56C 0.9800 . ?
C54 H54A 0.9800 . ?
C54 H54B 0.9800 . ?
C54 H54C 0.9800 . ?
C35 H35 0.9500 . ?
C35 C36 1.394(4) . ?
C12 H12 0.9500 . ?
C12 C11 1.389(5) . ?
C48 H48 0.9500 . ?
C48 C49 1.394(4) . ?
C43 H43 0.9500 . ?
C43 C42 1.390(4) . ?
C36 H36 0.9500 . ?
C36 C37 1.378(5) . ?
C42 H42 0.9500 . ?
C3 H3 0.9500 . ?
C28 H28 0.9500 . ?
C28 C29 1.369(4) . ?
C30 H30 0.9500 . ?
C30 C29 1.399(4) . ?
C22 H22 0.9500 . ?
C22 C23 1.386(5) . ?
C37 H37 0.9500 . ?
C37 C38 1.384(4) . ?
C11 H11 0.9500 . ?
C11 C10 1.380(5) . ?
C29 H29 0.9500 . ?
C16 H16 0.9500 . ?
C16 C17 1.393(5) . ?
C38 H38 0.9500 . ?
C52 H52 0.9500 . ?
C52 C51 1.388(4) . ?
C26 H26 0.9500 . ?
C26 C25 1.391(4) . ?
C10 H10 0.9500 . ?
C51 H51 0.9500 . ?
C51 C50 1.386(5) . ?
C49 H49 0.9500 . ?
C49 C50 1.378(5) . ?
C18 H18 0.9500 . ?
C18 C17 1.368(5) . ?
C25 H25 0.9500 . ?
C25 C24 1.386(6) . ?
C17 H17 0.9500 . ?
C50 H50 0.9500 . ?
C24 H24 0.9500 . ?
C24 C23 1.375(6) . ?
C23 H23 0.9500 . ?

loop_
_geom_torsion_atom_site_label_1
_geom_torsion_atom_site_label_2
_geom_torsion_atom_site_label_3
_geom_torsion_atom_site_label_4
_geom_torsion
_geom_torsion_site_symmetry_1
_geom_torsion_site_symmetry_2
_geom_torsion_site_symmetry_3
_geom_torsion_site_symmetry_4
_geom_torsion_publ_flag
Ni2 O4 C20 C21 -167.36(19) . . . . ?
Ni2 O4 C20 C19 11.4(4) . . . . ?
Ni2 O3 C14 C19 33.5(4) . . . . ?
Ni2 O3 C14 C15 -147.3(2) . . . . ?
Ni3 O6 C33 C34 165.04(18) . . . . ?
Ni3 O6 C33 C32 -13.1(4) . . . . ?
Ni3 O5 C27 C32 23.2(4) . . . . ?
Ni3 O5 C27 C28 -155.6(2) . . . . ?
Ni1 O2 C7 C8 175.66(17) . . . . ?
Ni1 O2 C7 C6 -2.8(4) . . . . ?
Ni1 O1 C1 C6 -24.9(4) . . . . ?
Ni1 O1 C1 C2 157.2(2) . . . . ?
Ni4 O8 C46 C45 28.5(4) . . . . ?
Ni4 O8 C46 C47 -150.3(2) . . . . ?
Ni4 O7 C40 C45 32.3(4) . . . . ?
Ni4 O7 C40 C41 -149.8(2) . . . . ?
O2 C7 C8 C13 37.3(4) . . . . ?
O2 C7 C8 C9 -137.8(3) . . . . ?
O2 C7 C6 C1 19.5(4) . . . . ?
O2 C7 C6 C5 -160.5(3) . . . . ?
O1 C1 C6 C7 -4.4(4) . . . . ?
O1 C1 C6 C5 175.6(3) . . . . ?
O1 C1 C2 C3 -175.5(3) . . . . ?
O6 C33 C34 C39 -52.1(4) . . . . ?
O6 C33 C34 C35 127.3(3) . . . . ?
O6 C33 C32 C27 -9.1(4) . . . . ?
O6 C33 C32 C31 170.3(3) . . . . ?
O4 C20 C21 C22 143.4(3) . . . . ?
O4 C20 C21 C26 -30.6(4) . . . . ?
O4 C20 C19 C14 -25.2(4) . . . . ?
O4 C20 C19 C18 151.5(3) . . . . ?
O8 C46 C45 C40 -30.9(4) . . . . ?
O8 C46 C45 C44 146.1(3) . . . . ?
O8 C46 C47 C48 145.4(3) . . . . ?
O8 C46 C47 C52 -28.8(4) . . . . ?
O5 C27 C32 C33 3.5(4) . . . . ?
O5 C27 C32 C31 -175.9(3) . . . . ?
O5 C27 C28 C29 176.3(3) . . . . ?
O7 C40 C45 C46 -2.3(4) . . . . ?
O7 C40 C45 C44 -179.4(3) . . . . ?
O7 C40 C41 C42 179.8(3) . . . . ?
O3 C14 C19 C20 0.2(4) . . . . ?
O3 C14 C19 C18 -176.5(3) . . . . ?
O3 C14 C15 C16 176.6(3) . . . . ?
C1 C2 C3 C4 -1.8(5) . . . . ?
C40 C45 C44 C43 -1.1(4) . . . . ?
C40 C41 C42 C43 0.0(5) . . . . ?
C7 C8 C13 C12 -175.9(3) . . . . ?
C7 C8 C9 C10 175.0(3) . . . . ?
C33 C34 C39 C38 -176.7(3) . . . . ?
C33 C34 C35 C36 178.5(3) . . . . ?
C33 C32 C31 C30 179.6(3) . . . . ?
C46 C45 C44 C43 -178.2(3) . . . . ?
C46 C47 C48 C49 -174.6(3) . . . . ?
C46 C47 C52 C51 175.8(3) . . . . ?
C8 C7 C6 C1 -158.9(3) . . . . ?
C8 C7 C6 C5 21.1(4) . . . . ?
C8 C13 C12 C11 0.7(5) . . . . ?
C8 C9 C10 C11 0.9(5) . . . . ?
C14 C19 C18 C17 -1.4(5) . . . . ?
C14 C15 C16 C17 1.0(5) . . . . ?
C34 C33 C32 C27 172.8(2) . . . . ?
C34 C33 C32 C31 -7.7(4) . . . . ?
C34 C39 C38 C37 -2.4(5) . . . . ?
C34 C35 C36 C37 -1.3(5) . . . . ?
C13 C8 C9 C10 -0.1(4) . . . . ?
C13 C12 C11 C10 0.1(5) . . . . ?
C45 C40 C41 C42 -2.2(4) . . . . ?
C45 C46 C47 C48 -33.5(4) . . . . ?
C45 C46 C47 C52 152.4(3) . . . . ?
C45 C44 C43 C42 -1.2(5) . . . . ?
C9 C8 C13 C12 -0.7(4) . . . . ?
C4 C5 C6 C1 2.0(4) . . . . ?
C4 C5 C6 C7 -178.0(3) . . . . ?
C5 C4 C3 C2 -3.0(5) . . . . ?
C27 C32 C31 C30 -0.9(5) . . . . ?
C27 C28 C29 C30 0.2(5) . . . . ?
C32 C33 C34 C39 126.1(3) . . . . ?
C32 C33 C34 C35 -54.4(4) . . . . ?
C32 C27 C28 C29 -2.7(4) . . . . ?
C32 C31 C30 C29 -1.6(5) . . . . ?
C20 C21 C22 C23 -172.4(3) . . . . ?
C20 C21 C26 C25 173.6(3) . . . . ?
C20 C19 C18 C17 -178.2(3) . . . . ?
C6 C1 C2 C3 6.5(4) . . . . ?
C6 C7 C8 C13 -144.1(3) . . . . ?
C6 C7 C8 C9 40.7(4) . . . . ?
C21 C20 C19 C14 153.5(3) . . . . ?
C21 C20 C19 C18 -29.7(4) . . . . ?
C21 C22 C23 C24 -0.8(5) . . . . ?
C21 C26 C25 C24 -1.2(5) . . . . ?
C39 C34 C35 C36 -2.0(4) . . . . ?
C2 C1 C6 C7 173.6(3) . . . . ?
C2 C1 C6 C5 -6.4(4) . . . . ?
C47 C46 C45 C40 147.9(3) . . . . ?
C47 C46 C45 C44 -35.1(4) . . . . ?
C47 C48 C49 C50 -0.5(5) . . . . ?
C47 C52 C51 C50 -1.9(5) . . . . ?
C19 C14 C15 C16 -4.1(4) . . . . ?
C19 C20 C21 C22 -35.4(4) . . . . ?
C19 C20 C21 C26 150.6(3) . . . . ?
C19 C18 C17 C16 -1.8(5) . . . . ?
C41 C40 C45 C46 179.8(3) . . . . ?
C41 C40 C45 C44 2.8(4) . . . . ?
C31 C30 C29 C28 2.0(5) . . . . ?
C44 C43 C42 C41 1.8(5) . . . . ?
C15 C14 C19 C20 -179.0(3) . . . . ?
C15 C14 C19 C18 4.2(4) . . . . ?
C15 C16 C17 C18 2.1(5) . . . . ?
C35 C34 C39 C38 3.9(4) . . . . ?
C35 C36 C37 C38 2.8(5) . . . . ?
C12 C11 C10 C9 -0.9(5) . . . . ?
C48 C47 C52 C51 1.6(5) . . . . ?
C48 C49 C50 C51 0.3(5) . . . . ?
C36 C37 C38 C39 -1.0(5) . . . . ?
C3 C4 C5 C6 2.8(5) . . . . ?
C28 C27 C32 C33 -177.6(3) . . . . ?
C28 C27 C32 C31 3.0(4) . . . . ?
C22 C21 C26 C25 -0.5(5) . . . . ?
C52 C47 C48 C49 -0.4(4) . . . . ?
C52 C51 C50 C49 0.9(5) . . . . ?
C26 C21 C22 C23 1.5(5) . . . . ?
C26 C25 C24 C23 1.9(5) . . . . ?
C25 C24 C23 C22 -0.9(5) . . . . ?
